data_7228057
loop_
_publ_author_name
'Gu, Leilei'
'Qiu, Qi-ming'
'Zhou, Pei'
'Hao, Liang'
'Liu, Minghua'
'Li, Hui'

_publ_section_title
;
 Unusual crystal structure and chirality of uridine
 5&#x2032;-monophosphate coordination polymer
;
_journal_issue 34
_journal_name_full 'RSC Adv.'
_journal_page_first 20840
_journal_paper_doi 10.1039/C7RA00851A
_journal_volume 7
_journal_year 2017
_chemical_absolute_configuration ad
_chemical_formula_sum 'C42 H58 Cu2 N8 O27 P2'
_chemical_formula_weight 1295.98
_space_group_crystal_system monoclinic
_space_group_IT_number 5
_space_group_name_Hall 'C 2y'
_space_group_name_H-M_alt 'C 1 2 1'
_symmetry_space_group_name_Hall 'C 2y'
_symmetry_space_group_name_H-M 'C 1 2 1'
_atom_sites_solution_hydrogens mixed
_audit_creation_method SHELXL-2014/7
_audit_update_record
;
2017-03-19 deposited with the CCDC.
2017-03-29 downloaded from the CCDC.
;
_cell_angle_alpha 90
_cell_angle_beta 120.61(3)
_cell_angle_gamma 90
_cell_formula_units_Z 4
_cell_length_a 30.261(6)
_cell_length_b 9.6957(19)
_cell_length_c 21.350(4)
_cell_measurement_reflns_used 9653
_cell_measurement_temperature 153(2)
_cell_measurement_theta_max 29.13
_cell_measurement_theta_min 2.22
_cell_volume 5391(2)
_computing_cell_refinement 'Bruker SMART'
_computing_data_collection 'Bruker SMART'
_computing_data_reduction 'Bruker SHELXTL'
_computing_molecular_graphics 'Bruker SHELXTL'
_computing_publication_material 'Bruker SHELXTL'
_computing_structure_refinement 'SHELXL-2014/7 (Sheldrick, 2014)'
_computing_structure_solution 'SHELXS-97 (Sheldrick, 1990)'
_diffrn_ambient_temperature 153(2)
_diffrn_measured_fraction_theta_full 0.997
_diffrn_measured_fraction_theta_max 0.994
_diffrn_measurement_device_type 'CCD area detector'
_diffrn_measurement_method 'phi and omega scans'
_diffrn_radiation_type MoK\a
_diffrn_radiation_wavelength 0.71073
_diffrn_reflns_av_R_equivalents 0.0357
_diffrn_reflns_av_unetI/netI 0.0939
_diffrn_reflns_Laue_measured_fraction_full 0.997
_diffrn_reflns_Laue_measured_fraction_max 0.994
_diffrn_reflns_limit_h_max 41
_diffrn_reflns_limit_h_min -38
_diffrn_reflns_limit_k_max 13
_diffrn_reflns_limit_k_min -13
_diffrn_reflns_limit_l_max 23
_diffrn_reflns_limit_l_min -29
_diffrn_reflns_number 24399
_diffrn_reflns_point_group_measured_fraction_full 0.977
_diffrn_reflns_point_group_measured_fraction_max 0.956
_diffrn_reflns_theta_full 25.242
_diffrn_reflns_theta_max 29.139
_diffrn_reflns_theta_min 2.332
_diffrn_source 'fine-focus sealed tube'
_exptl_absorpt_coefficient_mu 0.945
_exptl_absorpt_correction_type multi-scan
_exptl_absorpt_process_details sadabs
_exptl_crystal_colour blue
_exptl_crystal_density_diffrn 1.597
_exptl_crystal_density_meas ?
_exptl_crystal_density_method 'not measured'
_exptl_crystal_description prism
_exptl_crystal_F_000 2680
_exptl_crystal_size_max 0.390
_exptl_crystal_size_mid 0.190
_exptl_crystal_size_min 0.080
_exptl_transmission_factor_max 1.000
_exptl_transmission_factor_min 0.815
_refine_diff_density_max 2.163
_refine_diff_density_min -1.231
_refine_diff_density_rms 0.136
_refine_ls_abs_structure_details
;
 Flack x determined using 2912 quotients [(I+)-(I-)]/[(I+)+(I-)]
 (Parsons, Flack and Wagner, Acta Cryst. B69 (2013) 249-259).
;
_refine_ls_abs_structure_Flack 0.053(7)
_refine_ls_extinction_method none
_refine_ls_goodness_of_fit_ref 1.045
_refine_ls_hydrogen_treatment constr
_refine_ls_matrix_type full
_refine_ls_number_parameters 742
_refine_ls_number_reflns 13881
_refine_ls_number_restraints 50
_refine_ls_restrained_S_all 1.058
_refine_ls_R_factor_all 0.0838
_refine_ls_R_factor_gt 0.0732
_refine_ls_shift/su_max 0.001
_refine_ls_shift/su_mean 0.000
_refine_ls_structure_factor_coef Fsqd
_refine_ls_weighting_details 'w=1/[\s^2^(Fo^2^)+(0.1144P)^2^] where P=(Fo^2^+2Fc^2^)/3'
_refine_ls_weighting_scheme calc
_refine_ls_wR_factor_gt 0.1934
_refine_ls_wR_factor_ref 0.2043
_reflns_Friedel_coverage 0.820
_reflns_Friedel_fraction_full 0.954
_reflns_Friedel_fraction_max 0.912
_reflns_number_gt 11208
_reflns_number_total 13881
_reflns_threshold_expression 'I > 2\s(I)'
_cod_data_source_file c7ra00851a2.cif
_cod_data_source_block 2
_cod_depositor_comments
;
The following automatic conversions were performed:

'_exptl_crystal_density_meas' value 'not measured' was changed to '?'
- the value is perceived as not measured.

Automatic conversion script
Id: cif_fix_values 4973 2017-02-22 13:04:09Z antanas 
;
_cod_database_code 7228057
_shelx_shelxl_version_number 2014/7
_shelx_space_group_comment
;
The symmetry employed for this shelxl refinement is uniquely defined
by the following loop, which should always be used as a source of
symmetry information in preference to the above space-group names.
They are only intended as comments.
;
_shelx_estimated_absorpt_t_min 0.710
_shelx_estimated_absorpt_t_max 0.928

loop_
_space_group_symop_operation_xyz
'x, y, z'
'-x, y, -z'
'x+1/2, y+1/2, z'
'-x+1/2, y+1/2, -z'

loop_
_atom_site_label
_atom_site_type_symbol
_atom_site_fract_x
_atom_site_fract_y
_atom_site_fract_z
_atom_site_U_iso_or_equiv
_atom_site_adp_type
_atom_site_occupancy
_atom_site_site_symmetry_order
_atom_site_calc_flag
_atom_site_refinement_flags_posn
_atom_site_refinement_flags_adp
_atom_site_refinement_flags_occupancy
_atom_site_disorder_assembly
_atom_site_disorder_group
Cu1 Cu 0.25242(3) 0.59731(8) 1.03979(4) 0.01679(19) Uani 1 1 d . . . . .
Cu2 Cu -0.23523(3) 0.56571(10) 0.48212(5) 0.0293(3) Uani 1 1 d D U . . .
P3 P 0.26084(6) 0.78764(18) 0.91694(9) 0.0163(3) Uani 1 1 d . . . . .
P4 P -0.24140(7) 0.2692(2) 0.42059(10) 0.0203(4) Uani 1 1 d . . . . .
C1 C 0.3481(3) 0.5399(8) 1.1771(4) 0.0246(15) Uani 1 1 d . . . . .
H1 H 0.3243 0.5191 1.1922 0.029 Uiso 1 1 calc R U . . .
C2 C 0.3999(3) 0.5319(8) 1.2287(4) 0.0258(16) Uani 1 1 d . . . . .
H2 H 0.4108 0.5049 1.2772 0.031 Uiso 1 1 calc R U . . .
C3 C 0.4359(2) 0.5646(8) 1.2079(4) 0.0236(15) Uani 1 1 d . . . . .
C4 C 0.4166(2) 0.5997(8) 1.1350(4) 0.0226(13) Uani 1 1 d . . . . .
H4 H 0.4392 0.6208 1.1178 0.027 Uiso 1 1 calc R U . . .
C5 C 0.3640(2) 0.6033(8) 1.0883(4) 0.0208(13) Uani 1 1 d . . . . .
H5 H 0.3514 0.6278 1.0389 0.025 Uiso 1 1 calc R U . . .
C6 C 0.4906(3) 0.5554(9) 1.2621(4) 0.0286(16) Uani 1 1 d . . . . .
H6 H 0.5000 0.5488 1.3118 0.034 Uiso 1 1 calc R U . . .
C7 C 0.5291(3) 0.5556(8) 1.2470(4) 0.0277(16) Uani 1 1 d . . . . .
H7 H 0.5198 0.5581 1.1973 0.033 Uiso 1 1 calc R U . . .
C8 C 0.5845(3) 0.5524(8) 1.3022(4) 0.0240(15) Uani 1 1 d . . . . .
C9 C 0.6206(3) 0.5768(9) 1.2814(4) 0.0335(18) Uani 1 1 d . . . . .
H9 H 0.6097 0.5908 1.2315 0.040 Uiso 1 1 calc R U . . .
C10 C 0.6019(3) 0.5308(8) 1.3754(4) 0.0292(17) Uani 1 1 d . . . . .
H10 H 0.5786 0.5120 1.3917 0.035 Uiso 1 1 calc R U . . .
C11 C 0.1533(3) 0.4875(8) 0.9267(4) 0.0205(14) Uani 1 1 d . . . . .
H11 H 0.1712 0.4022 0.9418 0.025 Uiso 1 1 calc R U . . .
C12 C 0.1036(3) 0.4881(7) 0.8694(4) 0.0218(15) Uani 1 1 d . . . . .
H12 H 0.0876 0.4041 0.8458 0.026 Uiso 1 1 calc R U . . .
C13 C 0.0767(2) 0.6116(8) 0.8457(4) 0.0196(13) Uani 1 1 d . . . . .
C14 C 0.1015(3) 0.7270(8) 0.8845(4) 0.0223(14) Uani 1 1 d . . . . .
H14 H 0.0844 0.8134 0.8720 0.027 Uiso 1 1 calc R U . . .
C15 C 0.1521(3) 0.7180(8) 0.9425(4) 0.0217(14) Uani 1 1 d . . . . .
H15 H 0.1686 0.7995 0.9687 0.026 Uiso 1 1 calc R U . . .
C16 C 0.0235(3) 0.6243(8) 0.7833(4) 0.0236(15) Uani 1 1 d . . . . .
H16 H 0.0097 0.7146 0.7698 0.028 Uiso 1 1 calc R U . . .
C17 C -0.0071(3) 0.5179(8) 0.7440(4) 0.0240(15) Uani 1 1 d . . . . .
H17 H 0.0065 0.4271 0.7565 0.029 Uiso 1 1 calc R U . . .
C18 C -0.0598(3) 0.5344(7) 0.6834(4) 0.0184(13) Uani 1 1 d . . . . .
C19 C -0.0835(3) 0.6584(8) 0.6554(4) 0.0215(14) Uani 1 1 d . . . . .
H19 H -0.0649 0.7415 0.6752 0.026 Uiso 1 1 calc R U . . .
C20 C -0.1341(3) 0.6647(8) 0.5988(4) 0.0239(15) Uani 1 1 d . . . . .
H20 H -0.1496 0.7523 0.5814 0.029 Uiso 1 1 calc R U . . .
C21 C -0.1390(3) 0.4254(8) 0.5943(4) 0.0251(16) Uani 1 1 d . . . . .
H21 H -0.1576 0.3429 0.5730 0.030 Uiso 1 1 calc R U . . .
C22 C -0.0895(3) 0.4160(8) 0.6510(4) 0.0229(15) Uani 1 1 d . . . . .
H22 H -0.0750 0.3276 0.6690 0.028 Uiso 1 1 calc R U . . .
C23 C -0.3448(3) 0.5376(9) 0.4249(4) 0.0304(18) Uani 1 1 d . . . . .
H23 H -0.3329 0.5239 0.4751 0.036 Uiso 1 1 calc R U . . .
C24 C -0.3274(3) 0.5809(10) 0.3335(4) 0.036(2) Uani 1 1 d . . . . .
H24 H -0.3032 0.5973 0.3186 0.043 Uiso 1 1 calc R U . . .
C25 C 0.1941(3) 0.7124(8) 0.7810(4) 0.0250(15) Uani 1 1 d . . . . .
H25A H 0.2254 0.7267 0.7781 0.030 Uiso 1 1 calc R U . . .
H25B H 0.1673 0.7767 0.7467 0.030 Uiso 1 1 calc R U . . .
C26 C 0.1763(3) 0.5696(9) 0.7616(4) 0.0307(17) Uani 1 1 d . . . . .
H26 H 0.1998 0.5074 0.8026 0.037 Uiso 1 1 calc R U . . .
C27 C 0.1699(3) 0.5131(9) 0.6901(4) 0.0346(19) Uani 1 1 d . . . . .
H27 H 0.1515 0.5823 0.6503 0.042 Uiso 1 1 calc R U . . .
C28 C 0.1350(5) 0.3894(11) 0.6771(5) 0.057(3) Uani 1 1 d . . . . .
H28 H 0.1165 0.3603 0.6249 0.068 Uiso 1 1 calc R U . . .
C29 C 0.0979(5) 0.4488(13) 0.6989(5) 0.062(4) Uani 1 1 d . . . . .
H29 H 0.0906 0.3751 0.7253 0.074 Uiso 1 1 calc R U . . .
C30 C 0.0393(4) 0.6349(15) 0.6253(6) 0.057(3) Uani 1 1 d . . . . .
H30 H 0.0655 0.7004 0.6529 0.069 Uiso 1 1 calc R U . . .
C31 C 0.0116(5) 0.4060(18) 0.6014(7) 0.066(4) Uani 1 1 d . . . . .
C32 C -0.0464(4) 0.587(2) 0.5292(6) 0.080(5) Uani 1 1 d . . . . .
C33 C -0.0057(5) 0.6789(17) 0.5737(6) 0.070(4) Uani 1 1 d . . . . .
H33 H -0.0114 0.7754 0.5658 0.084 Uiso 1 1 calc R U . . .
C34 C -0.3028(3) 0.2377(9) 0.2784(4) 0.0281(16) Uani 1 1 d . . . . .
H34A H -0.2708 0.2586 0.2785 0.034 Uiso 1 1 calc R U . . .
H34B H -0.3306 0.2947 0.2403 0.034 Uiso 1 1 calc R U . . .
C35 C -0.3161(3) 0.0847(8) 0.2608(4) 0.0221(14) Uani 1 1 d . . . . .
H35 H -0.2904 0.0263 0.3019 0.027 Uiso 1 1 calc R U . . .
C36 C -0.3201(3) 0.0400(8) 0.1905(4) 0.0225(14) Uani 1 1 d . . . . .
H36 H -0.3353 0.1152 0.1534 0.027 Uiso 1 1 calc R U . . .
C37 C -0.3572(3) -0.0834(8) 0.1681(4) 0.0246(15) Uani 1 1 d . . . . .
H37 H -0.3784 -0.0912 0.1139 0.030 Uiso 1 1 calc R U . . .
C38 C -0.3910(3) -0.0446(9) 0.2001(4) 0.0273(16) Uani 1 1 d . . . . .
H38 H -0.3935 -0.1263 0.2267 0.033 Uiso 1 1 calc R U . . .
C39 C -0.4541(3) 0.1407(8) 0.1287(5) 0.0274(16) Uani 1 1 d . . . . .
H39 H -0.4278 0.2072 0.1541 0.033 Uiso 1 1 calc R U . . .
C40 C -0.5009(4) 0.1843(10) 0.0765(5) 0.0349(19) Uani 1 1 d . . . . .
H40 H -0.5075 0.2800 0.0666 0.042 Uiso 1 1 calc R U . . .
C41 C -0.5408(3) 0.0838(11) 0.0357(4) 0.034(2) Uani 1 1 d . . . . .
C42 C -0.4800(3) -0.0992(10) 0.1118(5) 0.0304(17) Uani 1 1 d . . . . .
N1 N 0.32976(19) 0.5742(6) 1.1087(3) 0.0204(12) Uani 1 1 d . . . . .
N2 N 0.1775(2) 0.6020(7) 0.9621(3) 0.0197(11) Uani 1 1 d . . . . .
N3 N -0.1624(2) 0.5478(7) 0.5674(3) 0.0212(12) Uani 1 1 d . . . . .
N4 N -0.3105(2) 0.5619(7) 0.4052(3) 0.0291(15) Uani 1 1 d . . . . .
N5 N 0.0497(4) 0.4974(11) 0.6405(5) 0.051(2) Uani 1 1 d . . . . .
N6 N -0.0337(4) 0.4534(16) 0.5480(5) 0.075(4) Uani 1 1 d . . . . .
N7 N -0.4427(3) 0.0011(7) 0.1471(4) 0.0273(14) Uani 1 1 d . . . . .
N8 N -0.5274(3) -0.0519(8) 0.0571(4) 0.0306(15) Uani 1 1 d . . . . .
O1 O -0.2220(2) 0.4199(8) 0.4302(4) 0.0428(16) Uani 1 1 d . . . . .
O2 O -0.2963(2) 0.2722(6) 0.3474(3) 0.0284(12) Uani 1 1 d . U . . .
O3 O -0.2509(3) 0.2381(8) 0.4811(4) 0.052(2) Uani 1 1 d . . . . .
O5 O 0.26461(17) 0.7446(5) 0.9872(2) 0.0185(10) Uani 1 1 d . . . . .
O6 O 0.26170(19) 0.9452(5) 0.9128(3) 0.0200(10) Uani 1 1 d . . . . .
O8 O 0.2544(3) 0.7520(6) 1.1228(3) 0.0392(15) Uani 1 1 d . . . . .
H8A H 0.2377 0.8265 1.1158 0.047 Uiso 1 1 d R U . . .
H8B H 0.2531 0.7103 1.1552 0.059 Uiso 1 1 d R U . . .
O9 O 0.20509(19) 0.7387(6) 0.8535(3) 0.0236(11) Uani 1 1 d . . . . .
O10 O 0.3011(2) 0.7230(6) 0.9031(3) 0.0255(11) Uani 1 1 d . . . . .
O11 O 0.2188(3) 0.4819(8) 0.6983(4) 0.055(2) Uani 1 1 d . . . . .
H11A H 0.2098 0.4059 0.6732 0.082 Uiso 1 1 d R U . . .
O12 O 0.1634(4) 0.2810(9) 0.7231(5) 0.099(4) Uani 1 1 d . . . . .
H12A H 0.1533 0.2060 0.7005 0.149 Uiso 1 1 calc R U . . .
O13 O 0.1248(3) 0.5550(9) 0.7488(3) 0.054(2) Uani 1 1 d . . . . .
O14 O 0.0199(4) 0.2862(12) 0.6169(5) 0.082(3) Uani 1 1 d . . . . .
O15 O -0.0899(3) 0.6206(17) 0.4796(4) 0.106(4) Uani 1 1 d . U . . .
O16 O -0.2710(2) 0.0036(7) 0.2036(3) 0.0296(13) Uani 1 1 d . . . . .
H16A H -0.2727 -0.0142 0.1639 0.044 Uiso 1 1 calc R U . . .
O17 O -0.3329(2) -0.2093(6) 0.1993(3) 0.0320(13) Uani 1 1 d . . . . .
H17A H -0.3214 -0.2415 0.1733 0.038 Uiso 1 1 d R U . . .
O18 O -0.36669(19) 0.0640(6) 0.2505(3) 0.0275(12) Uani 1 1 d . . . . .
O19 O -0.4711(2) -0.2210(7) 0.1290(4) 0.0393(15) Uani 1 1 d . . . . .
O20 O -0.5851(2) 0.1096(8) -0.0161(3) 0.0392(15) Uani 1 1 d . . . . .
O21 O -0.2046(3) 0.1800(10) 0.4139(5) 0.075(3) Uani 1 1 d . . . . .
O22 O -0.2008(5) 0.6972(15) 0.4262(7) 0.067(5) Uani 0.68(3) 1 d D U P A 1
H22A H -0.2235 0.7521 0.3957 0.100 Uiso 0.5 1 d R U P A 1
H22B H -0.1910 0.6435 0.4042 0.100 Uiso 0.5 1 d R U P A 1
O23 O 0.4047(2) 0.7300(8) 0.9868(4) 0.0436(16) Uani 1 1 d . . . . .
H23A H 0.4191 0.6778 0.9705 0.052 Uiso 1 1 d R U . . .
H23B H 0.4246 0.7975 1.0086 0.052 Uiso 1 1 d R U . . .
O24 O 0.1822(3) 0.0579(12) 0.6723(4) 0.080(3) Uani 1 1 d . . . . .
H24A H 0.2101 0.0402 0.7114 0.096 Uiso 1 1 d R U . . .
H24B H 0.1893 0.0991 0.6434 0.096 Uiso 1 1 d R U . . .
O25 O 0.3012(4) 0.4659(11) 0.8689(10) 0.196(8) Uani 1 1 d . U . . .
H25C H 0.3028 0.5493 0.8822 0.235 Uiso 1 1 d R U . . .
H25D H 0.2803 0.4616 0.8233 0.235 Uiso 1 1 d R U . . .
O26 O 0.3921(4) 0.3593(11) 0.9063(7) 0.100(4) Uani 1 1 d . . . . .
H26A H 0.3634 0.3909 0.8977 0.120 Uiso 1 1 d R U . . .
H26B H 0.3979 0.2844 0.9300 0.120 Uiso 1 1 d R U . . .
O27 O 0.0936(6) 0.9094(19) 0.6040(8) 0.177(7) Uani 1 1 d . U . . .
H27A H 0.1223 0.9515 0.6233 0.213 Uiso 1 1 d R U . . .
H27B H 0.0956 0.8376 0.5828 0.213 Uiso 1 1 d R U . . .
O28 O 0.8994(3) 0.2319(12) 0.4857(4) 0.084(3) Uani 1 1 d . U . . .
H28A H 0.9127 0.3111 0.5008 0.101 Uiso 1 1 d R U . . .
H28B H 0.8669 0.2389 0.4647 0.101 Uiso 1 1 d R U . . .
O29 O 0.4569(4) 0.5542(14) 0.9358(7) 0.128(5) Uani 1 1 d . . . . .
H29A H 0.4480 0.6046 0.8986 0.153 Uiso 1 1 d R U . . .
H29B H 0.4377 0.4855 0.9299 0.153 Uiso 1 1 d R U . . .
O22A O -0.2082(11) 0.800(3) 0.4066(14) 0.061(10) Uani 0.32(3) 1 d . U P A 2
H22C H -0.1772 0.8161 0.4188 0.092 Uiso 0.5 1 d R U P A 2
H22D H -0.2268 0.7983 0.3604 0.092 Uiso 0.5 1 d R U P A 2

loop_
_atom_site_aniso_label
_atom_site_aniso_U_11
_atom_site_aniso_U_22
_atom_site_aniso_U_33
_atom_site_aniso_U_23
_atom_site_aniso_U_13
_atom_site_aniso_U_12
Cu1 0.0119(3) 0.0188(4) 0.0147(3) 0.0014(3) 0.0033(3) -0.0011(3)
Cu2 0.0134(4) 0.0381(6) 0.0235(4) -0.0127(4) 0.0001(3) 0.0030(4)
P3 0.0136(7) 0.0185(8) 0.0136(7) -0.0001(6) 0.0045(6) 0.0010(6)
P4 0.0166(8) 0.0223(9) 0.0172(8) -0.0011(7) 0.0051(6) 0.0005(7)
C1 0.018(3) 0.030(4) 0.019(3) -0.001(3) 0.004(3) -0.002(3)
C2 0.021(3) 0.031(4) 0.019(3) 0.005(3) 0.005(3) 0.002(3)
C3 0.014(3) 0.025(4) 0.025(3) -0.002(3) 0.004(3) 0.004(3)
C4 0.013(3) 0.027(3) 0.023(3) 0.004(3) 0.006(2) 0.002(3)
C5 0.012(3) 0.028(3) 0.018(3) 0.005(3) 0.004(2) 0.001(3)
C6 0.018(3) 0.028(4) 0.024(3) 0.004(3) 0.000(3) 0.002(3)
C7 0.018(3) 0.026(4) 0.026(4) -0.001(3) 0.002(3) 0.002(3)
C8 0.017(3) 0.019(3) 0.022(3) -0.003(3) 0.000(3) 0.004(3)
C9 0.017(3) 0.039(5) 0.029(4) -0.005(4) 0.001(3) 0.000(3)
C10 0.019(4) 0.028(4) 0.031(4) 0.001(3) 0.005(3) 0.000(3)
C11 0.019(3) 0.022(3) 0.016(3) -0.002(3) 0.005(3) -0.003(3)
C12 0.019(3) 0.018(3) 0.020(3) -0.002(3) 0.004(3) 0.000(3)
C13 0.015(3) 0.024(3) 0.017(3) 0.003(3) 0.005(2) 0.003(3)
C14 0.016(3) 0.021(3) 0.026(4) 0.000(3) 0.007(3) -0.001(3)
C15 0.017(3) 0.025(4) 0.019(3) 0.004(3) 0.007(3) -0.001(3)
C16 0.016(3) 0.025(4) 0.022(3) 0.004(3) 0.004(3) -0.001(3)
C17 0.017(3) 0.028(4) 0.018(3) -0.001(3) 0.002(3) 0.002(3)
C18 0.014(3) 0.019(3) 0.018(3) 0.000(3) 0.004(3) -0.001(2)
C19 0.013(3) 0.024(4) 0.022(3) -0.001(3) 0.005(3) -0.004(3)
C20 0.017(3) 0.029(4) 0.023(4) -0.001(3) 0.008(3) -0.004(3)
C21 0.018(3) 0.024(4) 0.022(3) -0.002(3) 0.002(3) -0.005(3)
C22 0.019(3) 0.019(3) 0.021(3) 0.001(3) 0.004(3) -0.001(3)
C23 0.025(4) 0.030(4) 0.020(3) -0.002(3) 0.000(3) 0.003(3)
C24 0.016(3) 0.052(6) 0.026(4) -0.012(4) 0.002(3) 0.000(4)
C25 0.024(4) 0.033(4) 0.013(3) -0.004(3) 0.007(3) -0.001(3)
C26 0.030(4) 0.038(5) 0.016(3) 0.002(3) 0.006(3) -0.005(4)
C27 0.037(5) 0.036(5) 0.018(3) -0.007(3) 0.005(3) 0.003(4)
C28 0.069(7) 0.039(5) 0.024(4) -0.010(4) -0.004(5) -0.008(5)
C29 0.072(8) 0.070(8) 0.025(5) -0.010(5) 0.011(5) -0.045(7)
C30 0.036(5) 0.093(10) 0.036(5) -0.021(6) 0.013(4) -0.013(6)
C31 0.059(8) 0.098(11) 0.048(7) -0.023(7) 0.034(6) -0.043(8)
C32 0.040(6) 0.172(18) 0.031(5) -0.029(10) 0.020(5) -0.010(10)
C33 0.059(8) 0.106(11) 0.042(6) -0.013(7) 0.023(6) -0.009(7)
C34 0.030(4) 0.037(4) 0.015(3) -0.008(3) 0.011(3) -0.009(3)
C35 0.018(3) 0.026(4) 0.023(3) 0.000(3) 0.011(3) -0.006(3)
C36 0.017(3) 0.031(4) 0.019(3) -0.002(3) 0.008(3) -0.004(3)
C37 0.017(3) 0.032(4) 0.023(3) -0.009(3) 0.009(3) -0.006(3)
C38 0.022(4) 0.035(4) 0.022(4) -0.005(3) 0.009(3) -0.003(3)
C39 0.024(4) 0.030(4) 0.033(4) -0.005(3) 0.018(3) -0.004(3)
C40 0.038(5) 0.039(5) 0.034(4) 0.004(4) 0.023(4) 0.010(4)
C41 0.022(3) 0.061(6) 0.024(3) -0.002(4) 0.015(3) 0.007(4)
C42 0.019(4) 0.039(5) 0.032(4) -0.009(4) 0.011(3) -0.007(3)
N1 0.008(2) 0.025(3) 0.019(3) 0.005(2) 0.000(2) -0.001(2)
N2 0.011(2) 0.026(3) 0.014(2) 0.000(3) 0.0001(19) 0.000(3)
N3 0.014(3) 0.027(3) 0.017(3) -0.003(2) 0.003(2) -0.001(2)
N4 0.011(3) 0.030(3) 0.029(3) -0.012(3) -0.002(2) 0.006(3)
N5 0.039(5) 0.084(7) 0.027(4) -0.016(4) 0.015(4) -0.028(5)
N6 0.049(6) 0.153(13) 0.025(5) -0.031(6) 0.021(4) -0.047(7)
N7 0.022(3) 0.028(3) 0.030(3) -0.005(3) 0.012(3) -0.002(3)
N8 0.021(3) 0.041(4) 0.029(4) -0.001(3) 0.012(3) -0.001(3)
O1 0.030(3) 0.050(4) 0.042(4) 0.000(3) 0.014(3) -0.001(3)
O2 0.0273(16) 0.0310(16) 0.0260(16) -0.0042(12) 0.0130(12) 0.0000(12)
O3 0.051(4) 0.058(5) 0.028(3) 0.008(3) 0.006(3) -0.015(4)
O5 0.016(2) 0.018(2) 0.017(2) 0.0028(19) 0.0049(18) -0.0043(19)
O6 0.019(2) 0.026(3) 0.015(2) -0.0006(19) 0.009(2) -0.004(2)
O8 0.051(4) 0.034(3) 0.030(3) -0.006(3) 0.019(3) 0.011(3)
O9 0.018(2) 0.035(3) 0.015(2) -0.006(2) 0.0056(19) -0.003(2)
O10 0.021(2) 0.026(3) 0.031(3) -0.003(2) 0.014(2) 0.002(2)
O11 0.045(4) 0.068(5) 0.035(4) -0.016(3) 0.009(3) 0.027(4)
O12 0.100(8) 0.039(5) 0.078(7) 0.003(5) -0.014(6) -0.010(5)
O13 0.048(4) 0.084(6) 0.031(3) -0.020(4) 0.021(3) -0.034(4)
O14 0.065(6) 0.108(8) 0.054(5) -0.014(6) 0.016(4) -0.061(6)
O15 0.043(5) 0.233(14) 0.035(4) -0.034(7) 0.014(4) -0.003(7)
O16 0.021(3) 0.052(4) 0.018(2) -0.006(2) 0.012(2) -0.004(2)
O17 0.032(3) 0.033(3) 0.039(3) 0.002(3) 0.024(3) 0.003(3)
O18 0.021(2) 0.039(3) 0.026(3) -0.012(2) 0.014(2) -0.010(2)
O19 0.030(3) 0.029(3) 0.044(4) -0.001(3) 0.008(3) -0.008(3)
O20 0.025(3) 0.061(4) 0.029(3) -0.002(3) 0.012(2) 0.006(3)
O21 0.028(4) 0.100(7) 0.073(6) -0.057(5) 0.008(4) 0.000(4)
O22 0.067(5) 0.070(6) 0.064(5) 0.007(3) 0.035(3) 0.002(3)
O23 0.025(3) 0.054(4) 0.043(4) 0.009(3) 0.011(3) -0.009(3)
O24 0.049(4) 0.145(9) 0.041(4) 0.015(6) 0.018(4) -0.016(6)
O25 0.063(8) 0.062(7) 0.40(2) -0.051(11) 0.076(11) 0.004(6)
O26 0.082(7) 0.075(7) 0.150(11) 0.024(7) 0.063(8) 0.031(6)
O27 0.151(13) 0.229(17) 0.167(14) -0.073(13) 0.093(11) -0.107(12)
O28 0.037(4) 0.151(9) 0.041(4) 0.001(5) 0.004(3) -0.038(5)
O29 0.106(10) 0.110(10) 0.147(11) 0.043(9) 0.050(9) -0.032(8)
O22A 0.062(10) 0.061(10) 0.062(10) 0.000(3) 0.033(6) 0.000(3)

loop_
_atom_type_symbol
_atom_type_description
_atom_type_scat_dispersion_real
_atom_type_scat_dispersion_imag
_atom_type_scat_source
C C 0.0033 0.0016 'International Tables Vol C Tables 4.2.6.8 and 6.1.1.4'
H H 0.0000 0.0000 'International Tables Vol C Tables 4.2.6.8 and 6.1.1.4'
Cu Cu 0.3201 1.2651 'International Tables Vol C Tables 4.2.6.8 and 6.1.1.4'
N N 0.0061 0.0033 'International Tables Vol C Tables 4.2.6.8 and 6.1.1.4'
O O 0.0106 0.0060 'International Tables Vol C Tables 4.2.6.8 and 6.1.1.4'
P P 0.1023 0.0942 'International Tables Vol C Tables 4.2.6.8 and 6.1.1.4'

loop_
_geom_angle_atom_site_label_1
_geom_angle_atom_site_label_2
_geom_angle_atom_site_label_3
_geom_angle
_geom_angle_site_symmetry_1
_geom_angle_site_symmetry_3
O6 Cu1 O5 176.9(2) 4_547 .
O6 Cu1 N2 89.6(2) 4_547 .
O5 Cu1 N2 88.5(2) . .
O6 Cu1 N1 90.9(2) 4_547 .
O5 Cu1 N1 90.7(2) . .
N2 Cu1 N1 171.7(2) . .
O6 Cu1 O8 91.2(2) 4_547 .
O5 Cu1 O8 91.6(2) . .
N2 Cu1 O8 101.4(2) . .
N1 Cu1 O8 86.9(2) . .
O1 Cu2 O3 168.2(3) . 4_456
O1 Cu2 N4 89.8(3) . .
O3 Cu2 N4 87.6(3) 4_456 .
O1 Cu2 N3 90.2(3) . .
O3 Cu2 N3 94.0(3) 4_456 .
N4 Cu2 N3 171.3(3) . .
O1 Cu2 O22 80.3(4) . .
O3 Cu2 O22 88.9(4) 4_456 .
N4 Cu2 O22 101.9(4) . .
N3 Cu2 O22 86.6(4) . .
O5 P3 O10 114.6(3) . .
O5 P3 O6 109.9(3) . .
O10 P3 O6 111.1(3) . .
O5 P3 O9 105.8(3) . .
O10 P3 O9 108.3(3) . .
O6 P3 O9 106.7(3) . .
O21 P4 O3 117.0(5) . .
O21 P4 O1 108.3(5) . .
O3 P4 O1 107.6(4) . .
O21 P4 O2 112.1(4) . .
O3 P4 O2 106.7(4) . .
O1 P4 O2 104.3(3) . .
N1 C1 C2 124.5(7) . .
N1 C1 H1 117.8 . .
C2 C1 H1 117.8 . .
C1 C2 C3 118.7(7) . .
C1 C2 H2 120.6 . .
C3 C2 H2 120.6 . .
C4 C3 C2 117.0(6) . .
C4 C3 C6 124.1(7) . .
C2 C3 C6 118.9(7) . .
C5 C4 C3 119.1(6) . .
C5 C4 H4 120.4 . .
C3 C4 H4 120.4 . .
N1 C5 C4 123.7(6) . .
N1 C5 H5 118.2 . .
C4 C5 H5 118.2 . .
C7 C6 C3 125.0(8) . .
C7 C6 H6 117.5 . .
C3 C6 H6 117.5 . .
C6 C7 C8 124.8(7) . .
C6 C7 H7 117.6 . .
C8 C7 H7 117.6 . .
C10 C8 C9 118.3(7) . .
C10 C8 C7 121.9(7) . .
C9 C8 C7 119.7(7) . .
C24 C9 C8 120.1(8) 1_656 .
C24 C9 H9 120.0 1_656 .
C8 C9 H9 120.0 . .
C8 C10 C23 118.3(8) . 1_656
C8 C10 H10 120.9 . .
C23 C10 H10 120.9 1_656 .
N2 C11 C12 122.5(7) . .
N2 C11 H11 118.8 . .
C12 C11 H11 118.8 . .
C11 C12 C13 120.0(7) . .
C11 C12 H12 120.0 . .
C13 C12 H12 120.0 . .
C14 C13 C12 116.5(6) . .
C14 C13 C16 119.2(7) . .
C12 C13 C16 124.4(7) . .
C13 C14 C15 120.1(7) . .
C13 C14 H14 119.9 . .
C15 C14 H14 119.9 . .
N2 C15 C14 122.6(7) . .
N2 C15 H15 118.7 . .
C14 C15 H15 118.7 . .
C17 C16 C13 125.5(7) . .
C17 C16 H16 117.2 . .
C13 C16 H16 117.2 . .
C16 C17 C18 123.9(7) . .
C16 C17 H17 118.0 . .
C18 C17 H17 118.0 . .
C19 C18 C22 116.1(6) . .
C19 C18 C17 125.1(6) . .
C22 C18 C17 118.9(6) . .
C18 C19 C20 121.3(7) . .
C18 C19 H19 119.3 . .
C20 C19 H19 119.3 . .
N3 C20 C19 121.7(7) . .
N3 C20 H20 119.1 . .
C19 C20 H20 119.1 . .
N3 C21 C22 122.4(7) . .
N3 C21 H21 118.8 . .
C22 C21 H21 118.8 . .
C21 C22 C18 121.3(7) . .
C21 C22 H22 119.3 . .
C18 C22 H22 119.3 . .
N4 C23 C10 123.4(8) . 1_454
N4 C23 H23 118.3 . .
C10 C23 H23 118.3 1_454 .
N4 C24 C9 121.5(8) . 1_454
N4 C24 H24 119.3 . .
C9 C24 H24 119.3 1_454 .
O9 C25 C26 108.9(6) . .
O9 C25 H25A 109.9 . .
C26 C25 H25A 109.9 . .
O9 C25 H25B 109.9 . .
C26 C25 H25B 109.9 . .
H25A C25 H25B 108.3 . .
O13 C26 C25 110.7(7) . .
O13 C26 C27 101.4(6) . .
C25 C26 C27 117.3(7) . .
O13 C26 H26 109.0 . .
C25 C26 H26 109.0 . .
C27 C26 H26 109.0 . .
O11 C27 C28 115.6(8) . .
O11 C27 C26 110.8(7) . .
C28 C27 C26 100.7(8) . .
O11 C27 H27 109.8 . .
C28 C27 H27 109.8 . .
C26 C27 H27 109.8 . .
O12 C28 C27 110.0(9) . .
O12 C28 C29 110.8(11) . .
C27 C28 C29 101.3(8) . .
O12 C28 H28 111.5 . .
C27 C28 H28 111.5 . .
C29 C28 H28 111.5 . .
O13 C29 N5 111.1(11) . .
O13 C29 C28 105.9(9) . .
N5 C29 C28 115.9(9) . .
O13 C29 H29 107.9 . .
N5 C29 H29 107.9 . .
C28 C29 H29 107.9 . .
C33 C30 N5 121.9(12) . .
C33 C30 H30 119.0 . .
N5 C30 H30 119.0 . .
O14 C31 N6 123.1(13) . .
O14 C31 N5 118.1(14) . .
N6 C31 N5 118.8(15) . .
O15 C32 N6 121.6(17) . .
O15 C32 C33 126(2) . .
N6 C32 C33 112.7(13) . .
C30 C33 C32 122.1(16) . .
C30 C33 H33 119.0 . .
C32 C33 H33 119.0 . .
O2 C34 C35 111.3(6) . .
O2 C34 H34A 109.4 . .
C35 C34 H34A 109.4 . .
O2 C34 H34B 109.4 . .
C35 C34 H34B 109.4 . .
H34A C34 H34B 108.0 . .
O18 C35 C36 105.4(5) . .
O18 C35 C34 107.3(6) . .
C36 C35 C34 113.7(6) . .
O18 C35 H35 110.1 . .
C36 C35 H35 110.1 . .
C34 C35 H35 110.1 . .
O16 C36 C35 109.4(6) . .
O16 C36 C37 113.3(6) . .
C35 C36 C37 102.1(6) . .
O16 C36 H36 110.6 . .
C35 C36 H36 110.6 . .
C37 C36 H36 110.6 . .
O17 C37 C38 108.0(6) . .
O17 C37 C36 113.8(6) . .
C38 C37 C36 102.5(6) . .
O17 C37 H37 110.7 . .
C38 C37 H37 110.7 . .
C36 C37 H37 110.7 . .
O18 C38 N7 107.5(7) . .
O18 C38 C37 108.3(6) . .
N7 C38 C37 115.0(6) . .
O18 C38 H38 108.6 . .
N7 C38 H38 108.6 . .
C37 C38 H38 108.6 . .
C40 C39 N7 122.7(8) . .
C40 C39 H39 118.7 . .
N7 C39 H39 118.7 . .
C39 C40 C41 119.3(8) . .
C39 C40 H40 120.3 . .
C41 C40 H40 120.3 . .
O20 C41 N8 118.9(9) . .
O20 C41 C40 125.9(10) . .
N8 C41 C40 115.2(7) . .
O19 C42 N7 121.3(8) . .
O19 C42 N8 123.0(8) . .
N7 C42 N8 115.6(8) . .
C1 N1 C5 117.0(6) . .
C1 N1 Cu1 120.6(5) . .
C5 N1 Cu1 122.2(4) . .
C15 N2 C11 118.3(6) . .
C15 N2 Cu1 121.0(5) . .
C11 N2 Cu1 120.6(5) . .
C21 N3 C20 117.2(6) . .
C21 N3 Cu2 123.5(5) . .
C20 N3 Cu2 119.3(5) . .
C23 N4 C24 118.4(6) . .
C23 N4 Cu2 119.1(5) . .
C24 N4 Cu2 122.4(5) . .
C31 N5 C30 118.1(12) . .
C31 N5 C29 119.5(12) . .
C30 N5 C29 122.3(9) . .
C31 N6 C32 126.4(12) . .
C42 N7 C39 120.5(7) . .
C42 N7 C38 117.6(7) . .
C39 N7 C38 121.7(7) . .
C41 N8 C42 126.6(7) . .
P4 O1 Cu2 125.7(4) . .
C34 O2 P4 122.3(5) . .
P4 O3 Cu2 133.5(5) . 4_446
P3 O5 Cu1 146.2(3) . .
P3 O6 Cu1 135.1(3) . 4_557
Cu1 O8 H8A 129.7 . .
Cu1 O8 H8B 109.5 . .
H8A O8 H8B 106.6 . .
C25 O9 P3 122.1(5) . .
C27 O11 H11A 97.2 . .
C28 O12 H12A 109.5 . .
C29 O13 C26 111.7(9) . .
C36 O16 H16A 109.5 . .
C37 O17 H17A 107.4 . .
C38 O18 C35 108.7(6) . .
Cu2 O22 H22A 109.9 . .
Cu2 O22 H22B 108.8 . .
H22A O22 H22B 109.4 . .
H23A O23 H23B 108.4 . .
H24A O24 H24B 108.4 . .
H25C O25 H25D 108.2 . .
H26A O26 H26B 108.5 . .
H27A O27 H27B 108.5 . .
H28A O28 H28B 108.9 . .
H29A O29 H29B 116.4 . .
H22C O22A H22D 109.4 . .

loop_
_geom_bond_atom_site_label_1
_geom_bond_atom_site_label_2
_geom_bond_distance
_geom_bond_site_symmetry_2
Cu1 O6 1.955(5) 4_547
Cu1 O5 1.965(5) .
Cu1 N2 2.017(5) .
Cu1 N1 2.046(5) .
Cu1 O8 2.299(6) .
Cu2 O1 1.958(7) .
Cu2 O3 1.980(7) 4_456
Cu2 N4 2.020(6) .
Cu2 N3 2.029(6) .
Cu2 O22 2.324(13) .
P3 O5 1.503(5) .
P3 O10 1.526(5) .
P3 O6 1.531(6) .
P3 O9 1.606(5) .
P4 O21 1.474(8) .
P4 O3 1.491(7) .
P4 O1 1.548(7) .
P4 O2 1.600(6) .
C1 N1 1.313(9) .
C1 C2 1.383(10) .
C1 H1 0.9500 .
C2 C3 1.408(10) .
C2 H2 0.9500 .
C3 C4 1.396(10) .
C3 C6 1.462(9) .
C4 C5 1.382(8) .
C4 H4 0.9500 .
C5 N1 1.345(8) .
C5 H5 0.9500 .
C6 C7 1.358(12) .
C6 H6 0.9500 .
C7 C8 1.478(9) .
C7 H7 0.9500 .
C8 C10 1.387(11) .
C8 C9 1.395(11) .
C9 C24 1.390(9) 1_656
C9 H9 0.9500 .
C10 C23 1.408(10) 1_656
C10 H10 0.9500 .
C11 N2 1.332(9) .
C11 C12 1.374(10) .
C11 H11 0.9500 .
C12 C13 1.390(10) .
C12 H12 0.9500 .
C13 C14 1.367(10) .
C13 C16 1.482(9) .
C14 C15 1.396(10) .
C14 H14 0.9500 .
C15 N2 1.305(10) .
C15 H15 0.9500 .
C16 C17 1.355(10) .
C16 H16 0.9500 .
C17 C18 1.463(9) .
C17 H17 0.9500 .
C18 C19 1.371(10) .
C18 C22 1.405(10) .
C19 C20 1.388(10) .
C19 H19 0.9500 .
C20 N3 1.372(10) .
C20 H20 0.9500 .
C21 N3 1.351(10) .
C21 C22 1.367(10) .
C21 H21 0.9500 .
C22 H22 0.9500 .
C23 N4 1.326(11) .
C23 C10 1.408(10) 1_454
C23 H23 0.9500 .
C24 N4 1.357(10) .
C24 C9 1.390(9) 1_454
C24 H24 0.9500 .
C25 O9 1.430(8) .
C25 C26 1.467(12) .
C25 H25A 0.9900 .
C25 H25B 0.9900 .
C26 O13 1.443(10) .
C26 C27 1.539(11) .
C26 H26 1.0000 .
C27 O11 1.433(11) .
C27 C28 1.527(14) .
C27 H27 1.0000 .
C28 O12 1.396(13) .
C28 C29 1.531(18) .
C28 H28 1.0000 .
C29 O13 1.404(12) .
C29 N5 1.433(16) .
C29 H29 1.0000 .
C30 C33 1.313(17) .
C30 N5 1.371(17) .
C30 H30 0.9500 .
C31 O14 1.199(18) .
C31 N6 1.341(18) .
C31 N5 1.353(14) .
C32 O15 1.241(16) .
C32 N6 1.35(2) .
C32 C33 1.42(2) .
C33 H33 0.9500 .
C34 O2 1.423(8) .
C34 C35 1.532(11) .
C34 H34A 0.9900 .
C34 H34B 0.9900 .
C35 O18 1.446(8) .
C35 C36 1.506(9) .
C35 H35 1.0000 .
C36 O16 1.411(9) .
C36 C37 1.541(10) .
C36 H36 1.0000 .
C37 O17 1.407(10) .
C37 C38 1.535(10) .
C37 H37 1.0000 .
C38 O18 1.414(9) .
C38 N7 1.457(10) .
C38 H38 1.0000 .
C39 C40 1.348(12) .
C39 N7 1.402(11) .
C39 H39 0.9500 .
C40 C41 1.449(13) .
C40 H40 0.9500 .
C41 O20 1.254(9) .
C41 N8 1.384(13) .
C42 O19 1.225(11) .
C42 N7 1.386(10) .
C42 N8 1.387(11) .
O3 Cu2 1.980(7) 4_446
O6 Cu1 1.955(5) 4_557
O8 H8A 0.8503 .
O8 H8B 0.8201 .
O11 H11A 0.8692 .
O12 H12A 0.8400 .
O16 H16A 0.8400 .
O17 H17A 0.8506 .
O22 H22A 0.8503 .
O22 H22B 0.8500 .
O23 H23A 0.8491 .
O23 H23B 0.8498 .
O24 H24A 0.8496 .
O24 H24B 0.8500 .
O25 H25C 0.8499 .
O25 H25D 0.8506 .
O26 H26A 0.8498 .
O26 H26B 0.8503 .
O27 H27A 0.8513 .
O27 H27B 0.8501 .
O28 H28A 0.8499 .
O28 H28B 0.8500 .
O29 H29A 0.8500 .
O29 H29B 0.8500 .
O22A H22C 0.8505 .
O22A H22D 0.8506 .

loop_
_geom_torsion_atom_site_label_1
_geom_torsion_atom_site_label_2
_geom_torsion_atom_site_label_3
_geom_torsion_atom_site_label_4
_geom_torsion
_geom_torsion_site_symmetry_1
_geom_torsion_site_symmetry_4
N1 C1 C2 C3 1.1(13) . .
C1 C2 C3 C4 -1.7(11) . .
C1 C2 C3 C6 -179.6(7) . .
C2 C3 C4 C5 1.3(11) . .
C6 C3 C4 C5 179.1(8) . .
C3 C4 C5 N1 -0.3(12) . .
C4 C3 C6 C7 -12.1(13) . .
C2 C3 C6 C7 165.6(8) . .
C3 C6 C7 C8 177.2(8) . .
C6 C7 C8 C10 8.5(13) . .
C6 C7 C8 C9 -168.9(8) . .
C10 C8 C9 C24 -0.8(13) . 1_656
C7 C8 C9 C24 176.7(8) . 1_656
C9 C8 C10 C23 1.3(12) . 1_656
C7 C8 C10 C23 -176.2(7) . 1_656
N2 C11 C12 C13 0.6(12) . .
C11 C12 C13 C14 -3.0(11) . .
C11 C12 C13 C16 178.3(7) . .
C12 C13 C14 C15 2.7(10) . .
C16 C13 C14 C15 -178.5(6) . .
C13 C14 C15 N2 0.0(11) . .
C14 C13 C16 C17 -174.3(7) . .
C12 C13 C16 C17 4.4(11) . .
C13 C16 C17 C18 178.9(7) . .
C16 C17 C18 C19 5.0(12) . .
C16 C17 C18 C22 -173.9(7) . .
C22 C18 C19 C20 0.5(11) . .
C17 C18 C19 C20 -178.5(7) . .
C18 C19 C20 N3 -1.3(12) . .
N3 C21 C22 C18 -1.7(12) . .
C19 C18 C22 C21 1.0(11) . .
C17 C18 C22 C21 180.0(7) . .
O9 C25 C26 O13 73.2(7) . .
O9 C25 C26 C27 -171.2(6) . .
O13 C26 C27 O11 -163.8(8) . .
C25 C26 C27 O11 75.6(10) . .
O13 C26 C27 C28 -41.0(9) . .
C25 C26 C27 C28 -161.5(8) . .
O11 C27 C28 O12 42.8(13) . .
C26 C27 C28 O12 -76.6(11) . .
O11 C27 C28 C29 160.0(8) . .
C26 C27 C28 C29 40.6(9) . .
O12 C28 C29 O13 90.6(10) . .
C27 C28 C29 O13 -26.0(10) . .
O12 C28 C29 N5 -145.7(9) . .
C27 C28 C29 N5 97.7(10) . .
N5 C30 C33 C32 -1.3(19) . .
O15 C32 C33 C30 180.0(11) . .
N6 C32 C33 C30 2.2(17) . .
O2 C34 C35 O18 67.6(7) . .
O2 C34 C35 C36 -176.4(6) . .
O18 C35 C36 O16 -156.7(6) . .
C34 C35 C36 O16 86.2(8) . .
O18 C35 C36 C37 -36.4(7) . .
C34 C35 C36 C37 -153.6(6) . .
O16 C36 C37 O17 31.5(9) . .
C35 C36 C37 O17 -86.0(7) . .
O16 C36 C37 C38 147.9(6) . .
C35 C36 C37 C38 30.4(7) . .
O17 C37 C38 O18 105.8(7) . .
C36 C37 C38 O18 -14.7(8) . .
O17 C37 C38 N7 -134.0(7) . .
C36 C37 C38 N7 105.6(7) . .
N7 C39 C40 C41 -2.0(12) . .
C39 C40 C41 O20 -176.8(7) . .
C39 C40 C41 N8 2.8(11) . .
C2 C1 N1 C5 0.0(12) . .
C2 C1 N1 Cu1 -175.0(6) . .
C4 C5 N1 C1 -0.4(12) . .
C4 C5 N1 Cu1 174.5(6) . .
C14 C15 N2 C11 -2.5(11) . .
C14 C15 N2 Cu1 174.1(5) . .
C12 C11 N2 C15 2.2(11) . .
C12 C11 N2 Cu1 -174.4(6) . .
C22 C21 N3 C20 0.8(11) . .
C22 C21 N3 Cu2 178.9(6) . .
C19 C20 N3 C21 0.6(10) . .
C19 C20 N3 Cu2 -177.5(5) . .
C10 C23 N4 C24 -0.3(13) 1_454 .
C10 C23 N4 Cu2 -179.0(6) 1_454 .
C9 C24 N4 C23 0.8(14) 1_454 .
C9 C24 N4 Cu2 179.5(7) 1_454 .
O14 C31 N5 C30 -176.6(12) . .
N6 C31 N5 C30 2.5(16) . .
O14 C31 N5 C29 -0.7(17) . .
N6 C31 N5 C29 178.4(10) . .
C33 C30 N5 C31 -1.2(18) . .
C33 C30 N5 C29 -176.9(11) . .
O13 C29 N5 C31 -158.1(9) . .
C28 C29 N5 C31 81.0(13) . .
O13 C29 N5 C30 17.6(15) . .
C28 C29 N5 C30 -103.3(13) . .
O14 C31 N6 C32 177.5(13) . .
N5 C31 N6 C32 -1.6(18) . .
O15 C32 N6 C31 -178.6(10) . .
C33 C32 N6 C31 -0.7(18) . .
O19 C42 N7 C39 -177.3(8) . .
N8 C42 N7 C39 2.0(11) . .
O19 C42 N7 C38 6.3(12) . .
N8 C42 N7 C38 -174.3(7) . .
C40 C39 N7 C42 -0.5(13) . .
C40 C39 N7 C38 175.7(7) . .
O18 C38 N7 C42 -154.1(7) . .
C37 C38 N7 C42 85.2(9) . .
O18 C38 N7 C39 29.6(10) . .
C37 C38 N7 C39 -91.1(9) . .
O20 C41 N8 C42 178.3(7) . .
C40 C41 N8 C42 -1.3(12) . .
O19 C42 N8 C41 178.2(8) . .
N7 C42 N8 C41 -1.1(12) . .
O21 P4 O1 Cu2 -151.5(5) . .
O3 P4 O1 Cu2 -24.2(6) . .
O2 P4 O1 Cu2 88.9(5) . .
C35 C34 O2 P4 92.9(7) . .
O21 P4 O2 C34 -21.9(8) . .
O3 P4 O2 C34 -151.3(6) . .
O1 P4 O2 C34 95.0(6) . .
O21 P4 O3 Cu2 -46.4(8) . 4_446
O1 P4 O3 Cu2 -168.4(5) . 4_446
O2 P4 O3 Cu2 80.1(6) . 4_446
O10 P3 O5 Cu1 -74.8(6) . .
O6 P3 O5 Cu1 159.3(5) . .
O9 P3 O5 Cu1 44.5(6) . .
O5 P3 O6 Cu1 -20.6(5) . 4_557
O10 P3 O6 Cu1 -148.4(4) . 4_557
O9 P3 O6 Cu1 93.7(4) . 4_557
C26 C25 O9 P3 121.8(6) . .
O5 P3 O9 C25 -155.5(6) . .
O10 P3 O9 C25 -32.2(7) . .
O6 P3 O9 C25 87.5(6) . .
N5 C29 O13 C26 -127.0(9) . .
C28 C29 O13 C26 -0.3(11) . .
C25 C26 O13 C29 151.4(8) . .
C27 C26 O13 C29 26.3(10) . .
N7 C38 O18 C35 -132.9(6) . .
C37 C38 O18 C35 -8.0(8) . .
C36 C35 O18 C38 28.4(8) . .
C34 C35 O18 C38 149.8(6) . .
